data_9000682
loop_
_publ_author_name
'Keefer, K. D.'
'Brown, G. E.'

_publ_section_title
;Crystal structure and composition of sanidine and high albite in
 cryptoperthitic intergrowth Note this sample of feldspar is from the Rabb
 Canyon pegmatite, Grant County, New Mexico, USA
;
_journal_name_full 'American Mineralogist'
_journal_page_first 1264
_journal_page_last 1273
_journal_volume 63
_journal_year 1978
_chemical_formula_sum 'Al K0.65 Na0.35 O8 Si3'
_chemical_name_mineral Sanidine
_space_group_IT_number 12
_symmetry_space_group_name_Hall '-C 2y'
_symmetry_space_group_name_H-M 'C 1 2/m 1'
_cell_angle_alpha 90
_cell_angle_beta 116.07
_cell_angle_gamma 90
_cell_formula_units_Z 4
_cell_length_a 8.558
_cell_length_b 12.997
_cell_length_c 7.179
_cell_volume 717.266
_database_code_amcsd 0000695
_exptl_crystal_density_diffrn 2.525
_cod_original_formula_sum '(K.65 Na.35) (Si3 Al) O8'
_cod_database_code 9000682

loop_
_space_group_symop_operation_xyz
x,y,z
1/2+x,1/2+y,z
x,-y,z
1/2+x,1/2-y,z
-x,y,-z
1/2-x,1/2+y,-z
-x,-y,-z
1/2-x,1/2-y,-z

loop_
_atom_site_aniso_label
_atom_site_aniso_U_11
_atom_site_aniso_U_22
_atom_site_aniso_U_33
_atom_site_aniso_U_12
_atom_site_aniso_U_13
_atom_site_aniso_U_23
K 0.01527 0.03851 0.02486 0.00000 0.00578 0.00000
Na 0.01527 0.03851 0.02486 0.00000 0.00578 0.00000
Si1 0.01467 0.01626 0.00737 -0.00202 0.00552 -0.00085
Al1 0.01467 0.01626 0.00737 -0.00202 0.00552 -0.00085
Si2 0.01377 0.01198 0.00948 -0.00051 0.00502 0.00000
Al2 0.01377 0.01198 0.00948 -0.00051 0.00502 0.00000
Oa1 0.03114 0.02653 0.01601 0.00000 0.01256 0.00000
Oa2 0.02605 0.01626 0.02381 0.00000 0.00527 0.00000
Ob 0.02335 0.03765 0.02528 -0.00456 0.01457 0.00212
Oc 0.02126 0.02139 0.02065 -0.00253 0.00753 -0.00255
Od 0.02395 0.02396 0.01327 0.00101 0.00326 0.00085

loop_
_atom_site_label
_atom_site_fract_x
_atom_site_fract_y
_atom_site_fract_z
_atom_site_occupancy
_atom_site_type_symbol
_atom_site_attached_hydrogens
K 0.28440 0.00000 0.13830 0.65000 K 0
Na 0.28440 0.00000 0.13830 0.35000 Na 0
Si1 0.00910 0.18340 0.22360 0.75000 Si 0
Al1 0.00910 0.18340 0.22360 0.25000 Al 0
Si2 0.70690 0.11770 0.34310 0.75000 Si 0
Al2 0.70690 0.11770 0.34310 0.25000 Al 0
Oa1 0.00000 0.14430 0.00000 1.00000 O 0
Oa2 0.63080 0.00000 0.28320 1.00000 O 0
Ob 0.82700 0.14480 0.22550 1.00000 O 0
Oc 0.03270 0.30920 0.25680 1.00000 O 0
Od 0.18140 0.12560 0.40490 1.00000 O 0

loop_
_cod_changelog_entry_id
_cod_changelog_entry_author
_cod_changelog_entry_date
_cod_changelog_entry_text
1
;cod-tools version 3.8.0
Id: cif_guess_AMCSD_atom_types 9581 2023-05-17 12:35:41Z saulius
;
2023-05-18T08:39:12+03:00
;Derived atom types and hydrogen counts
from atom names that follow the AMCSD naming convention
(Wat == water, O-H == hydroxyl).
;

loop_
_cod_related_entry_id
_cod_related_entry_database
_cod_related_entry_code
1 AMCSD 0000695
